data_2232055
loop_
_publ_author_name
'Rajakannu, Palanisamy'
'Hussain, Firasat'
'Sathiyendiran, Malaichamy'

_publ_section_title
;
 4,4'-Bipyridine--3-(thiophen-3-yl)acrylic acid (1/2)
;
_journal_coeditor_code SI2368
_journal_issue 10
_journal_name_full 'Acta Crystallographica Section E'
_journal_page_first o2595
_journal_paper_doi 10.1107/S1600536811035823
_journal_volume 67
_journal_year 2011
_chemical_formula_iupac 'C10 H8 N2, 2C7 H6 O2 S'
_chemical_formula_moiety 'C10 H8 N2, 2(C7 H6 O2 S)'
_chemical_formula_sum 'C24 H20 N2 O4 S2'
_chemical_formula_weight 464.54
_chemical_name_systematic
;
4,4'-bipyridine--3-(thiophen-3-yl)acrylic acid (1/2)
;
_space_group_IT_number 2
_symmetry_cell_setting triclinic
_symmetry_space_group_name_Hall '-P 1'
_symmetry_space_group_name_H-M 'P -1'
_atom_sites_solution_hydrogens geom
_atom_sites_solution_primary direct
_atom_sites_solution_secondary difmap
_audit_creation_method SHELXL-97
_cell_angle_alpha 102.518(6)
_cell_angle_beta 103.648(6)
_cell_angle_gamma 94.892(6)
_cell_formula_units_Z 2
_cell_length_a 7.3454(5)
_cell_length_b 10.7319(8)
_cell_length_c 15.0196(11)
_cell_measurement_reflns_used 3251
_cell_measurement_temperature 293(2)
_cell_measurement_theta_max 72.8769
_cell_measurement_theta_min 3.1201
_cell_volume 1111.54(15)
_computing_cell_refinement 'CrysAlis RED (Oxford Diffraction, 2009)'
_computing_data_collection 'CrysAlis PRO (Oxford Diffraction 2009)'
_computing_data_reduction 'CrysAlis RED (Oxford Diffraction, 2009)'
_computing_molecular_graphics 'ORTEP-3 (Farrugia, 1997)'
_computing_publication_material 'publCIF (Westrip, 2010) and PLATON (Spek, 2009)'
_computing_structure_refinement 'SHELXL97 (Sheldrick, 2008)'
_computing_structure_solution 'SHELXS97 (Sheldrick, 2008)'
_diffrn_ambient_temperature 293(2)
_diffrn_detector_area_resol_mean 15.9853
_diffrn_measured_fraction_theta_full 0.992
_diffrn_measured_fraction_theta_max 0.992
_diffrn_measurement_device_type 'Xcalibur, Sapphire3'
_diffrn_measurement_method '\w scans'
_diffrn_radiation_monochromator graphite
_diffrn_radiation_source 'fine-focus sealed tube'
_diffrn_radiation_type CuK\a
_diffrn_radiation_wavelength 1.54184
_diffrn_reflns_av_R_equivalents 0.0272
_diffrn_reflns_av_sigmaI/netI 0.0372
_diffrn_reflns_limit_h_max 9
_diffrn_reflns_limit_h_min -8
_diffrn_reflns_limit_k_max 12
_diffrn_reflns_limit_k_min -13
_diffrn_reflns_limit_l_max 13
_diffrn_reflns_limit_l_min -18
_diffrn_reflns_number 9038
_diffrn_reflns_theta_full 72.11
_diffrn_reflns_theta_max 72.11
_diffrn_reflns_theta_min 3.12
_exptl_absorpt_coefficient_mu 2.460
_exptl_absorpt_correction_T_max 1.00000
_exptl_absorpt_correction_T_min 0.69238
_exptl_absorpt_correction_type multi-scan
_exptl_absorpt_process_details
;
(CrysAlis PRO; Oxford Diffraction, 2009)
;
_exptl_crystal_colour white
_exptl_crystal_density_diffrn 1.388
_exptl_crystal_density_method 'not measured'
_exptl_crystal_description plate
_exptl_crystal_F_000 484
_exptl_crystal_size_max 0.37
_exptl_crystal_size_mid 0.15
_exptl_crystal_size_min 0.10
_refine_diff_density_max 0.238
_refine_diff_density_min -0.317
_refine_ls_extinction_method none
_refine_ls_goodness_of_fit_ref 1.052
_refine_ls_hydrogen_treatment constr
_refine_ls_matrix_type full
_refine_ls_number_parameters 291
_refine_ls_number_reflns 4344
_refine_ls_number_restraints 0
_refine_ls_restrained_S_all 1.052
_refine_ls_R_factor_all 0.0556
_refine_ls_R_factor_gt 0.0447
_refine_ls_shift/su_max 0.000
_refine_ls_shift/su_mean 0.000
_refine_ls_structure_factor_coef Fsqd
_refine_ls_weighting_details 'calc w=1/[\s^2^(Fo^2^)+(0.0658P)^2^+0.2003P] where P=(Fo^2^+2Fc^2^)/3'
_refine_ls_weighting_scheme calc
_refine_ls_wR_factor_gt 0.1219
_refine_ls_wR_factor_ref 0.1315
_reflns_number_gt 3498
_reflns_number_total 4344
_reflns_threshold_expression >2sigma(I)
_cod_data_source_file si2368.cif
_cod_data_source_block I
_cod_original_cell_volume 1111.54(14)
_cod_database_code 2232055
_cod_database_fobs_code 2232055

loop_
_symmetry_equiv_pos_as_xyz
'x, y, z'
'-x, -y, -z'

loop_
_atom_site_type_symbol
_atom_site_label
_atom_site_fract_x
_atom_site_fract_y
_atom_site_fract_z
_atom_site_U_iso_or_equiv
_atom_site_adp_type
_atom_site_calc_flag
_atom_site_refinement_flags
_atom_site_occupancy
_atom_site_symmetry_multiplicity
C C1 0.0548(3) 0.0002(2) -0.17354(15) 0.0547(5) Uani d . 1 1
H H1 0.0689 -0.0528 -0.1316 0.066 Uiso calc R 1 1
C C2 0.1988(3) 0.08388(19) -0.17968(13) 0.0439(4) Uani d . 1 1
C C3 0.1338(3) 0.1521(2) -0.25031(15) 0.0542(5) Uani d . 1 1
H H3 0.2120 0.2136 -0.2645 0.065 Uiso calc R 1 1
C C4 -0.0525(3) 0.1183(2) -0.29432(16) 0.0611(6) Uani d . 1 1
H H4 -0.1172 0.1531 -0.3420 0.073 Uiso calc R 1 1
C C5 0.3899(3) 0.09887(19) -0.12014(13) 0.0447(4) Uani d . 1 1
H H5 0.4097 0.0504 -0.0753 0.054 Uiso calc R 1 1
C C6 0.5392(3) 0.1746(2) -0.12320(14) 0.0479(4) Uani d . 1 1
H H6 0.5262 0.2230 -0.1681 0.058 Uiso calc R 1 1
C C7 0.7262(3) 0.18356(19) -0.05652(14) 0.0467(4) Uani d . 1 1
C C8 0.2956(3) 0.2219(2) 0.08555(15) 0.0559(5) Uani d . 1 1
H H8 0.2325 0.1394 0.0762 0.067 Uiso calc R 1 1
C C9 0.4852(3) 0.2485(2) 0.13424(15) 0.0508(5) Uani d . 1 1
H H9 0.5459 0.1850 0.1574 0.061 Uiso calc R 1 1
C C10 0.5840(3) 0.36980(18) 0.14838(13) 0.0429(4) Uani d . 1 1
C C11 0.4821(3) 0.4604(2) 0.11311(16) 0.0571(5) Uani d . 1 1
H H11 0.5412 0.5437 0.1213 0.069 Uiso calc R 1 1
C C12 0.2929(3) 0.4253(2) 0.06605(17) 0.0610(6) Uani d . 1 1
H H12 0.2273 0.4872 0.0432 0.073 Uiso calc R 1 1
C C13 0.7889(3) 0.40367(18) 0.19703(13) 0.0430(4) Uani d . 1 1
C C14 0.8822(3) 0.3308(2) 0.25474(15) 0.0537(5) Uani d . 1 1
H H14 0.8163 0.2593 0.2646 0.064 Uiso calc R 1 1
C C15 1.0737(3) 0.3656(2) 0.29725(16) 0.0575(5) Uani d . 1 1
H H15 1.1340 0.3149 0.3347 0.069 Uiso calc R 1 1
C C16 1.0874(3) 0.5381(2) 0.23340(17) 0.0595(6) Uani d . 1 1
H H16 1.1565 0.6104 0.2263 0.071 Uiso calc R 1 1
C C17 0.8972(3) 0.5096(2) 0.18718(16) 0.0556(5) Uani d . 1 1
H H17 0.8417 0.5614 0.1494 0.067 Uiso calc R 1 1
C C18 1.2549(3) 0.6734(2) 0.52895(16) 0.0584(5) Uani d . 1 1
H H18 1.2472 0.5856 0.5026 0.070 Uiso calc R 1 1
C C19 1.1052(3) 0.7401(2) 0.51574(13) 0.0475(4) Uani d . 1 1
C C20 1.1585(3) 0.8722(2) 0.56515(17) 0.0614(6) Uani d . 1 1
H H20 1.0746 0.9324 0.5652 0.074 Uiso calc R 1 1
C C21 1.3461(3) 0.9011(2) 0.61250(18) 0.0660(6) Uani d . 1 1
H H21 1.4053 0.9830 0.6477 0.079 Uiso calc R 1 1
C C22 0.9150(3) 0.6807(2) 0.46025(13) 0.0490(5) Uani d . 1 1
H H22 0.8956 0.5918 0.4362 0.059 Uiso calc R 1 1
C C23 0.7683(3) 0.7418(2) 0.44109(15) 0.0548(5) Uani d . 1 1
H H23 0.7857 0.8303 0.4668 0.066 Uiso calc R 1 1
C C24 0.5778(3) 0.6803(2) 0.38173(15) 0.0549(5) Uani d . 1 1
O O1 0.7640(2) 0.11251(16) -0.00462(11) 0.0637(4) Uani d . 1 1
O O2 0.8489(2) 0.27837(16) -0.05983(12) 0.0645(4) Uani d . 1 1
H H2 0.9510 0.2794 -0.0227 0.097 Uiso calc R 1 1
O O3 0.4670(2) 0.74129(19) 0.34314(14) 0.0809(6) Uani d . 1 1
O O4 0.5423(2) 0.55602(16) 0.37539(13) 0.0650(4) Uani d . 1 1
H H4A 0.4325 0.5289 0.3450 0.098 Uiso calc R 1 1
S S1 -0.15372(8) 0.00362(7) -0.25123(4) 0.0671(2) Uani d . 1 1
S S2 1.45740(8) 0.76787(7) 0.59882(5) 0.0697(2) Uani d . 1 1
N N1 0.1992(2) 0.30804(19) 0.05151(13) 0.0568(5) Uani d . 1 1
N N2 1.1767(2) 0.46765(18) 0.28753(13) 0.0552(4) Uani d . 1 1

loop_
_atom_site_aniso_label
_atom_site_aniso_U_11
_atom_site_aniso_U_22
_atom_site_aniso_U_33
_atom_site_aniso_U_12
_atom_site_aniso_U_13
_atom_site_aniso_U_23
C1 0.0390(10) 0.0657(13) 0.0557(12) 0.0000(9) 0.0023(8) 0.0207(10)
C2 0.0382(10) 0.0472(10) 0.0429(9) 0.0050(8) 0.0058(7) 0.0098(8)
C3 0.0474(11) 0.0583(12) 0.0553(12) 0.0055(9) 0.0045(9) 0.0213(10)
C4 0.0512(12) 0.0715(14) 0.0548(12) 0.0142(11) -0.0025(9) 0.0193(11)
C5 0.0378(10) 0.0497(10) 0.0448(10) 0.0062(8) 0.0048(8) 0.0147(8)
C6 0.0390(10) 0.0518(11) 0.0511(11) 0.0052(8) 0.0018(8) 0.0200(9)
C7 0.0358(9) 0.0512(11) 0.0511(10) 0.0048(8) 0.0049(8) 0.0163(9)
C8 0.0430(11) 0.0567(12) 0.0597(12) -0.0069(9) 0.0073(9) 0.0086(10)
C9 0.0421(10) 0.0491(11) 0.0569(11) 0.0014(8) 0.0065(9) 0.0130(9)
C10 0.0351(9) 0.0489(10) 0.0400(9) 0.0028(8) 0.0049(7) 0.0074(8)
C11 0.0437(11) 0.0502(11) 0.0701(13) 0.0020(9) -0.0004(10) 0.0178(10)
C12 0.0426(11) 0.0653(14) 0.0701(14) 0.0101(10) 0.0000(10) 0.0208(11)
C13 0.0338(9) 0.0472(10) 0.0422(9) 0.0030(7) 0.0039(7) 0.0065(8)
C14 0.0396(10) 0.0610(12) 0.0590(12) 0.0026(9) 0.0047(9) 0.0224(10)
C15 0.0415(11) 0.0663(14) 0.0609(13) 0.0078(10) 0.0005(9) 0.0220(11)
C16 0.0406(11) 0.0591(13) 0.0695(14) -0.0079(9) 0.0010(10) 0.0165(11)
C17 0.0422(11) 0.0544(12) 0.0629(13) -0.0014(9) -0.0013(9) 0.0186(10)
C18 0.0406(11) 0.0641(13) 0.0612(13) 0.0030(9) 0.0058(9) 0.0059(10)
C19 0.0372(10) 0.0588(12) 0.0421(9) 0.0004(8) 0.0040(7) 0.0121(9)
C20 0.0439(12) 0.0593(13) 0.0700(14) 0.0058(10) -0.0008(10) 0.0101(11)
C21 0.0461(12) 0.0624(14) 0.0716(15) -0.0046(10) -0.0014(10) 0.0021(11)
C22 0.0390(10) 0.0576(12) 0.0453(10) -0.0037(9) 0.0036(8) 0.0140(9)
C23 0.0406(11) 0.0612(13) 0.0559(12) -0.0025(9) 0.0000(9) 0.0182(10)
C24 0.0371(10) 0.0682(14) 0.0571(12) -0.0024(9) 0.0027(9) 0.0248(10)
O1 0.0460(8) 0.0779(11) 0.0686(10) 0.0059(7) -0.0012(7) 0.0399(9)
O2 0.0389(8) 0.0669(10) 0.0806(11) -0.0046(7) -0.0068(7) 0.0324(8)
O3 0.0477(9) 0.0871(12) 0.0997(13) -0.0059(9) -0.0160(9) 0.0502(11)
O4 0.0359(8) 0.0668(10) 0.0792(11) -0.0008(7) -0.0064(7) 0.0169(8)
S1 0.0359(3) 0.0853(4) 0.0685(4) -0.0024(3) -0.0014(2) 0.0156(3)
S2 0.0343(3) 0.0880(5) 0.0729(4) 0.0059(3) -0.0003(2) 0.0073(3)
N1 0.0350(9) 0.0705(12) 0.0563(10) -0.0002(8) 0.0024(7) 0.0110(9)
N2 0.0359(9) 0.0640(11) 0.0558(10) 0.0012(8) 0.0006(7) 0.0089(8)

loop_
_atom_type_symbol
_atom_type_description
_atom_type_scat_dispersion_real
_atom_type_scat_dispersion_imag
_atom_type_scat_source
C C 0.0181 0.0091 'International Tables Vol C Tables 4.2.6.8 and 6.1.1.4'
H H 0.0000 0.0000 'International Tables Vol C Tables 4.2.6.8 and 6.1.1.4'
O O 0.0492 0.0322 'International Tables Vol C Tables 4.2.6.8 and 6.1.1.4'
S S 0.3331 0.5567 'International Tables Vol C Tables 4.2.6.8 and 6.1.1.4'
N N 0.0311 0.0180 'International Tables Vol C Tables 4.2.6.8 and 6.1.1.4'

loop_
_geom_angle_atom_site_label_1
_geom_angle_atom_site_label_2
_geom_angle_atom_site_label_3
_geom_angle
C2 C1 S1 112.31(16)
C2 C1 H1 123.8
S1 C1 H1 123.8
C1 C2 C3 110.97(18)
C1 C2 C5 122.51(18)
C3 C2 C5 126.52(18)
C4 C3 C2 113.3(2)
C4 C3 H3 123.4
C2 C3 H3 123.4
C3 C4 S1 111.33(17)
C3 C4 H4 124.3
S1 C4 H4 124.3
C6 C5 C2 126.60(18)
C6 C5 H5 116.7
C2 C5 H5 116.7
C5 C6 C7 121.21(18)
C5 C6 H6 119.4
C7 C6 H6 119.4
O1 C7 O2 123.23(18)
O1 C7 C6 124.35(18)
O2 C7 C6 112.42(17)
N1 C8 C9 123.5(2)
N1 C8 H8 118.3
C9 C8 H8 118.3
C10 C9 C8 119.7(2)
C10 C9 H9 120.1
C8 C9 H9 120.1
C9 C10 C11 116.67(18)
C9 C10 C13 122.63(18)
C11 C10 C13 120.69(18)
C12 C11 C10 119.5(2)
C12 C11 H11 120.3
C10 C11 H11 120.2
N1 C12 C11 123.6(2)
N1 C12 H12 118.2
C11 C12 H12 118.2
C17 C13 C14 116.54(18)
C17 C13 C10 121.64(18)
C14 C13 C10 121.82(18)
C15 C14 C13 119.4(2)
C15 C14 H14 120.3
C13 C14 H14 120.3
N2 C15 C14 123.6(2)
N2 C15 H15 118.2
C14 C15 H15 118.2
N2 C16 C17 123.3(2)
N2 C16 H16 118.3
C17 C16 H16 118.3
C16 C17 C13 120.1(2)
C16 C17 H17 120.0
C13 C17 H17 120.0
C19 C18 S2 112.62(18)
C19 C18 H18 123.7
S2 C18 H18 123.7
C18 C19 C20 111.27(19)
C18 C19 C22 123.4(2)
C20 C19 C22 125.35(19)
C21 C20 C19 112.8(2)
C21 C20 H20 123.6
C19 C20 H20 123.6
C20 C21 S2 111.29(18)
C20 C21 H21 124.4
S2 C21 H21 124.4
C23 C22 C19 125.7(2)
C23 C22 H22 117.1
C19 C22 H22 117.1
C22 C23 C24 124.9(2)
C22 C23 H23 117.6
C24 C23 H23 117.6
O3 C24 O4 124.2(2)
O3 C24 C23 121.6(2)
O4 C24 C23 114.25(18)
C7 O2 H2 109.5
C24 O4 H4A 109.5
C1 S1 C4 92.12(11)
C18 S2 C21 91.96(11)
C8 N1 C12 117.01(18)
C16 N2 C15 117.01(18)

loop_
_geom_bond_atom_site_label_1
_geom_bond_atom_site_label_2
_geom_bond_distance
C1 C2 1.361(3)
C1 S1 1.701(2)
C1 H1 0.9300
C2 C3 1.430(3)
C2 C5 1.451(3)
C3 C4 1.351(3)
C3 H3 0.9300
C4 S1 1.703(3)
C4 H4 0.9300
C5 C6 1.324(3)
C5 H5 0.9300
C6 C7 1.478(3)
C6 H6 0.9300
C7 O1 1.207(2)
C7 O2 1.318(2)
C8 N1 1.328(3)
C8 C9 1.385(3)
C8 H8 0.9300
C9 C10 1.383(3)
C9 H9 0.9300
C10 C11 1.395(3)
C10 C13 1.485(2)
C11 C12 1.380(3)
C11 H11 0.9300
C12 N1 1.330(3)
C12 H12 0.9300
C13 C17 1.386(3)
C13 C14 1.392(3)
C14 C15 1.382(3)
C14 H14 0.9300
C15 N2 1.332(3)
C15 H15 0.9300
C16 N2 1.328(3)
C16 C17 1.380(3)
C16 H16 0.9300
C17 H17 0.9300
C18 C19 1.362(3)
C18 S2 1.699(2)
C18 H18 0.9300
C19 C20 1.423(3)
C19 C22 1.456(3)
C20 C21 1.367(3)
C20 H20 0.9300
C21 S2 1.705(3)
C21 H21 0.9300
C22 C23 1.315(3)
C22 H22 0.9300
C23 C24 1.479(3)
C23 H23 0.9300
C24 O3 1.208(3)
C24 O4 1.315(3)
O2 H2 0.8200
O4 H4A 0.8200

loop_
_geom_hbond_atom_site_label_D
_geom_hbond_atom_site_label_H
_geom_hbond_atom_site_label_A
_geom_hbond_site_symmetry_A
_geom_hbond_distance_DH
_geom_hbond_distance_HA
_geom_hbond_distance_DA
_geom_hbond_angle_DHA
O2 H2 N1 1_655 0.82 1.86 2.668(2) 168.4
O4 H4A N2 1_455 0.82 1.87 2.684(2) 174.1

loop_
_cod_related_entry_id
_cod_related_entry_database
_cod_related_entry_code
1 ChemSpider 30657070
